data_7715123
loop_
_publ_author_name
'Olding, Angus'
'Lucas, Nigel T.'
'Ho, Curtis C.'
'Bissember, Alex C.'

_publ_section_title
;
 Acridine-based copper(I) PNP pincer complexes: catalysts for alkyne
 hydroboration and borylation of aryl halides.
;
_journal_issue 10
_journal_name_full 'Dalton transactions (Cambridge, England : 2003)'
_journal_page_first 4471
_journal_page_last 4478
_journal_paper_doi 10.1039/d3dt04269c
_journal_volume 53
_journal_year 2024
_chemical_formula_moiety 'C41 H58 Cu N2 P2, F6 P, C2 H3 N'
_chemical_formula_sum 'C43 H58 Cu F6 N3 P3'
_chemical_formula_weight 887.37
_space_group_crystal_system monoclinic
_space_group_IT_number 14
_space_group_name_Hall '-P 2yn'
_space_group_name_H-M_alt 'P 1 21/n 1'
_atom_sites_solution_hydrogens geom
_audit_creation_date 2023-01-09
_audit_creation_method
;
Olex2 1.3
(compiled 2020.11.12 svn.r5f609507 for OlexSys, GUI svn.r6408)
;
_audit_update_record
;
2023-12-16 deposited with the CCDC.	2024-02-06 downloaded from the CCDC.
;
_cell_angle_alpha 90
_cell_angle_beta 98.071(3)
_cell_angle_gamma 90
_cell_formula_units_Z 4
_cell_length_a 12.7292(5)
_cell_length_b 14.5532(5)
_cell_length_c 23.7256(8)
_cell_measurement_reflns_used 5137
_cell_measurement_temperature 100.01(10)
_cell_measurement_theta_max 72.9140
_cell_measurement_theta_min 4.6430
_cell_volume 4351.6(3)
_computing_cell_refinement 'CrysAlisPro 1.171.40.67a (Rigaku OD, 2019)'
_computing_data_collection 'CrysAlisPro 1.171.40.67a (Rigaku OD, 2019)'
_computing_data_reduction 'CrysAlisPro 1.171.40.67a (Rigaku OD, 2019)'
_computing_molecular_graphics 'Olex2 1.3 (Dolomanov et al., 2009)'
_computing_publication_material 'Olex2 1.3 (Dolomanov et al., 2009)'
_computing_structure_refinement 'SHELXL 2018/3 (Sheldrick, 2015)'
_diffrn_ambient_environment N~2~
_diffrn_ambient_temperature 100.01(10)
_diffrn_detector 'CCD plate'
_diffrn_detector_area_resol_mean 10.3449
_diffrn_detector_type Atlas
_diffrn_measured_fraction_theta_full 0.999
_diffrn_measured_fraction_theta_max 0.969
_diffrn_measurement_details
;
List of Runs (angles in degrees, time in seconds):

  # Type    Start    End  Width  t~exp~   \w     \q     \k     \f   Frames
#--------------------------------------------------------------------------
  1  \w   -130.00  46.00   1.00    2.50    --  -41.92   0.00 -90.00  176
  2  \w     17.00  74.00   1.00    2.50    --   41.92 -99.00  30.00   57
  3  \w     41.00  96.00   1.00   10.00    --  104.32 -95.00 120.00   55
  4  \w    116.00 146.00   1.00   10.00    --  104.32  77.00-180.00   30
  5  \w     82.00 177.00   1.00   10.00    --  104.32  61.00 120.00   95
  6  \w    107.00 178.00   1.00   10.00    --  104.32  77.00 -30.00   71
  7  \w     34.00 129.00   1.00   10.00    --  104.32 -45.00 -30.00   95
  8  \w     44.00  80.00   1.00   10.00    --  104.32 -45.00-180.00   36
  9  \w     80.00 124.00   1.00   10.00    --  104.32  61.00 150.00   44
;
_diffrn_measurement_device 'four-circle diffractometer'
_diffrn_measurement_device_type 'SuperNova, Dual, Cu at home/near, Atlas'
_diffrn_measurement_method '\w scans'
_diffrn_orient_matrix_type 'CrysAlisPro convention (1999,Acta A55,543-557)'
_diffrn_orient_matrix_UB_11 0.0350990000
_diffrn_orient_matrix_UB_12 0.0676490000
_diffrn_orient_matrix_UB_13 -0.0436945000
_diffrn_orient_matrix_UB_21 0.0893569000
_diffrn_orient_matrix_UB_22 0.0355288000
_diffrn_orient_matrix_UB_23 0.0453737000
_diffrn_orient_matrix_UB_31 0.0756219000
_diffrn_orient_matrix_UB_32 -0.0732023000
_diffrn_orient_matrix_UB_33 -0.0184030000
_diffrn_radiation_monochromator mirror
_diffrn_radiation_probe x-ray
_diffrn_radiation_type 'Cu K\a'
_diffrn_radiation_wavelength 1.54184
_diffrn_reflns_av_R_equivalents 0.0326
_diffrn_reflns_av_unetI/netI 0.0356
_diffrn_reflns_Laue_measured_fraction_full 0.999
_diffrn_reflns_Laue_measured_fraction_max 0.969
_diffrn_reflns_limit_h_max 15
_diffrn_reflns_limit_h_min -14
_diffrn_reflns_limit_k_max 16
_diffrn_reflns_limit_k_min -17
_diffrn_reflns_limit_l_max 28
_diffrn_reflns_limit_l_min -28
_diffrn_reflns_number 16859
_diffrn_reflns_point_group_measured_fraction_full 0.999
_diffrn_reflns_point_group_measured_fraction_max 0.969
_diffrn_reflns_theta_full 67.000
_diffrn_reflns_theta_max 72.588
_diffrn_reflns_theta_min 3.573
_diffrn_source 'micro-focus sealed X-ray tube'
_diffrn_source_type 'SuperNova (Cu) X-ray Source'
_exptl_absorpt_coefficient_mu 2.254
_exptl_absorpt_correction_T_max 1.000
_exptl_absorpt_correction_T_min 0.598
_exptl_absorpt_correction_type gaussian
_exptl_absorpt_process_details
;
CrysAlisPro 1.171.40.67a (Rigaku Oxford Diffraction, 2019)
Numerical absorption correction based on gaussian integration over
			a multifaceted crystal model
Empirical absorption correction using spherical harmonics,
 implemented in SCALE3 ABSPACK scaling algorithm.
;
_exptl_crystal_colour yellow
_exptl_crystal_colour_primary yellow
_exptl_crystal_density_diffrn 1.354
_exptl_crystal_description plate
_exptl_crystal_F_000 1860
_exptl_crystal_size_max 0.27
_exptl_crystal_size_mid 0.16
_exptl_crystal_size_min 0.1
_refine_diff_density_max 1.355
_refine_diff_density_min -0.520
_refine_diff_density_rms 0.115
_refine_ls_extinction_method none
_refine_ls_goodness_of_fit_ref 1.051
_refine_ls_hydrogen_treatment constr
_refine_ls_matrix_type full
_refine_ls_number_parameters 507
_refine_ls_number_reflns 8376
_refine_ls_number_restraints 0
_refine_ls_restrained_S_all 1.051
_refine_ls_R_factor_all 0.1025
_refine_ls_R_factor_gt 0.0812
_refine_ls_shift/su_max 0.000
_refine_ls_shift/su_mean 0.000
_refine_ls_structure_factor_coef Fsqd
_refine_ls_weighting_details 'w=1/[\s^2^(Fo^2^)+(0.1921P)^2^+0.1150P] where P=(Fo^2^+2Fc^2^)/3'
_refine_ls_weighting_scheme calc
_refine_ls_wR_factor_gt 0.2382
_refine_ls_wR_factor_ref 0.2603
_reflns_Friedel_coverage 0.000
_reflns_number_gt 5997
_reflns_number_total 8376
_reflns_threshold_expression 'I > 2\s(I)'
_cod_data_source_file d3dt04269c2.cif
_cod_data_source_block compound_1a
_cod_depositor_comments 'Adding full bibliography for 7715123--7715127.cif.'
_cod_database_code 7715123
_shelx_shelxl_version_number 2018/3
_chemical_oxdiff_formula 'C39 H55 Cu1 F6 N1 P3'
_chemical_oxdiff_usercomment 'M616 NTL acb_AO-7-133A'
_shelx_space_group_comment
;
The symmetry employed for this shelxl refinement is uniquely defined
by the following loop, which should always be used as a source of
symmetry information in preference to the above space-group names.
They are only intended as comments.
;
_shelx_estimated_absorpt_t_max 0.806
_shelx_estimated_absorpt_t_min 0.581
_reflns_odcompleteness_completeness 99.91
_reflns_odcompleteness_iscentric 1
_reflns_odcompleteness_theta 66.49
_olex2_refinement_description
;
1. Fixed Uiso
 At 1.2 times of:
  All C(H) groups, All C(H,H) groups
 At 1.5 times of:
  All C(H,H,H) groups
2.a Ternary CH refined with riding coordinates:
 C21(H21), C27(H27), C41(H41), C47(H47)
2.b Secondary CH2 refined with riding coordinates:
 C14(H14A,H14B), C15(H15A,H15B), C22(H22A,H22B), C23(H23A,H23B), C24(H24A,
 H24B), C25(H25A,H25B), C26(H26A,H26B), C28(H28A,H28B), C29(H29A,H29B),
 C30(H30A,H30B), C31(H31A,H31B), C32(H32A,H32B), C42(H42A,H42B), C43(H43A,H43B),
  C44(H44A,H44B), C45(H45A,H45B), C46(H46A,H46B), C48(H48A,H48B), C49(H49A,
 H49B), C50(H50A,H50B), C51(H51A,H51B), C52(H52A,H52B)
2.c Aromatic/amide H refined with riding coordinates:
 C2(H2), C3(H3), C4(H4), C5(H5), C6(H6), C7(H7), C8(H8)
2.d Idealised Me refined as rotating group:
 C62(H62A,H62B,H62C), C92(H92A,H92B,H92C)
;
_olex2_submission_special_instructions 'No special instructions were received'
_oxdiff_exptl_absorpt_empirical_details
;
Empirical correction (ABSPACK) includes:
- Absorption correction using spherical harmonics
- Frame scaling
;
_oxdiff_exptl_absorpt_empirical_full_max 1.397
_oxdiff_exptl_absorpt_empirical_full_min 0.748

loop_
_space_group_symop_operation_xyz
'x, y, z'
'-x+1/2, y+1/2, -z+1/2'
'-x, -y, -z'
'x-1/2, -y-1/2, z-1/2'

loop_
_atom_site_label
_atom_site_type_symbol
_atom_site_fract_x
_atom_site_fract_y
_atom_site_fract_z
_atom_site_U_iso_or_equiv
_atom_site_adp_type
_atom_site_occupancy
_atom_site_site_symmetry_order
_atom_site_calc_flag
_atom_site_refinement_flags_posn
_atom_site_refinement_flags_adp
_atom_site_refinement_flags_occupancy
_atom_site_disorder_assembly
_atom_site_disorder_group
Cu1 Cu 0.06445(5) 0.75317(5) 0.50779(3) 0.0439(2) Uani 1 1 d . . . . .
P1 P 0.08285(9) 0.69504(8) 0.42242(5) 0.0452(3) Uani 1 1 d . . . . .
P2 P -0.05884(8) 0.79113(8) 0.56144(4) 0.0396(3) Uani 1 1 d . . . . .
P3 P 0.14296(11) 0.84942(10) 0.18605(6) 0.0559(3) Uani 1 1 d . . . . .
F1 F 0.0763(4) 0.7626(3) 0.1991(2) 0.1009(14) Uani 1 1 d . . . . .
F2 F 0.2238(4) 0.9282(3) 0.17384(17) 0.1066(16) Uani 1 1 d . . . . .
F3 F 0.1346(3) 0.8200(3) 0.12110(15) 0.0838(11) Uani 1 1 d . . . . .
F4 F 0.1524(3) 0.8787(3) 0.25098(13) 0.0723(9) Uani 1 1 d . . . . .
F5 F 0.0420(5) 0.9085(5) 0.17137(19) 0.161(3) Uani 1 1 d . . . . .
F6 F 0.2493(3) 0.7868(3) 0.20282(17) 0.0832(11) Uani 1 1 d . . . . .
N1 N 0.1004(3) 0.6016(2) 0.55648(15) 0.0405(7) Uani 1 1 d . . . . .
N2 N 0.2138(3) 0.7838(3) 0.54670(16) 0.0448(8) Uani 1 1 d . . . . .
N91 N -0.0192(8) 0.5312(6) 0.1588(4) 0.120(3) Uani 1 1 d . . . . .
C1 C 0.1832(4) 0.5428(3) 0.47831(19) 0.0447(9) Uani 1 1 d . . . . .
C2 C 0.2693(4) 0.5007(3) 0.4607(2) 0.0500(10) Uani 1 1 d . . . . .
H2 H 0.267250 0.487497 0.421387 0.060 Uiso 1 1 calc R U . . .
C3 C 0.3609(4) 0.4759(3) 0.4985(2) 0.0514(10) Uani 1 1 d . . . . .
H3 H 0.419028 0.447515 0.484214 0.062 Uiso 1 1 calc R U . . .
C4 C 0.3661(4) 0.4925(3) 0.5552(2) 0.0509(10) Uani 1 1 d . . . . .
H4 H 0.427941 0.476558 0.580554 0.061 Uiso 1 1 calc R U . . .
C5 C 0.2773(3) 0.5484(3) 0.6345(2) 0.0467(10) Uani 1 1 d . . . . .
H5 H 0.338744 0.534027 0.660600 0.056 Uiso 1 1 calc R U . . .
C6 C 0.1817(4) 0.5907(3) 0.71365(19) 0.0494(10) Uani 1 1 d . . . . .
H6 H 0.241053 0.574513 0.740688 0.059 Uiso 1 1 calc R U . . .
C7 C 0.0912(4) 0.6207(3) 0.73181(19) 0.0501(10) Uani 1 1 d . . . . .
H7 H 0.086456 0.623379 0.771382 0.060 Uiso 1 1 calc R U . . .
C8 C 0.0042(4) 0.6478(3) 0.69182(19) 0.0465(10) Uani 1 1 d . . . . .
H8 H -0.058229 0.668869 0.705415 0.056 Uiso 1 1 calc R U . . .
C9 C 0.0057(3) 0.6452(3) 0.63428(18) 0.0407(9) Uani 1 1 d . . . . .
C10 C 0.0991(3) 0.6104(3) 0.61371(17) 0.0404(9) Uani 1 1 d . . . . .
C11 C 0.1883(3) 0.5834(3) 0.65466(19) 0.0436(9) Uani 1 1 d . . . . .
C12 C 0.2778(3) 0.5341(3) 0.5762(2) 0.0461(9) Uani 1 1 d . . . . .
C13 C 0.1852(3) 0.5612(3) 0.53800(18) 0.0416(9) Uani 1 1 d . . . . .
C14 C 0.0907(4) 0.5698(3) 0.43557(19) 0.0464(10) Uani 1 1 d . . . . .
H14A H 0.024532 0.549204 0.449138 0.056 Uiso 1 1 calc R U . . .
H14B H 0.095953 0.537853 0.399230 0.056 Uiso 1 1 calc R U . . .
C15 C -0.0879(3) 0.6800(3) 0.59441(19) 0.0432(9) Uani 1 1 d . . . . .
H15A H -0.148966 0.687901 0.615597 0.052 Uiso 1 1 calc R U . . .
H15B H -0.107880 0.633941 0.564080 0.052 Uiso 1 1 calc R U . . .
C21 C 0.2128(4) 0.7244(3) 0.40228(19) 0.0480(10) Uani 1 1 d . . . . .
H21 H 0.265541 0.703347 0.434967 0.058 Uiso 1 1 calc R U . . .
C22 C 0.2474(4) 0.6791(4) 0.3502(2) 0.0539(11) Uani 1 1 d . . . . .
H22A H 0.203729 0.702490 0.315306 0.065 Uiso 1 1 calc R U . . .
H22B H 0.236701 0.611797 0.351948 0.065 Uiso 1 1 calc R U . . .
C23 C 0.3660(4) 0.6999(4) 0.3477(2) 0.0619(13) Uani 1 1 d . . . . .
H23A H 0.409928 0.672274 0.381098 0.074 Uiso 1 1 calc R U . . .
H23B H 0.387277 0.672074 0.312924 0.074 Uiso 1 1 calc R U . . .
C24 C 0.3854(4) 0.8038(4) 0.3471(2) 0.0575(12) Uani 1 1 d . . . . .
H24A H 0.349225 0.829914 0.311020 0.069 Uiso 1 1 calc R U . . .
H24B H 0.462379 0.815534 0.348947 0.069 Uiso 1 1 calc R U . . .
C25 C 0.3444(4) 0.8517(4) 0.3974(2) 0.0535(11) Uani 1 1 d . . . . .
H25A H 0.387568 0.832156 0.433375 0.064 Uiso 1 1 calc R U . . .
H25B H 0.352472 0.919033 0.393737 0.064 Uiso 1 1 calc R U . . .
C26 C 0.2282(4) 0.8291(3) 0.3998(2) 0.0477(10) Uani 1 1 d . . . . .
H26A H 0.183777 0.854217 0.365645 0.057 Uiso 1 1 calc R U . . .
H26B H 0.205366 0.858024 0.433827 0.057 Uiso 1 1 calc R U . . .
C27 C -0.0213(4) 0.7109(4) 0.3599(2) 0.0569(12) Uani 1 1 d . . . . .
H27 H -0.009179 0.772575 0.343452 0.068 Uiso 1 1 calc R U . . .
C28 C -0.0241(5) 0.6408(6) 0.3112(3) 0.081(2) Uani 1 1 d . . . . .
H28A H -0.038548 0.578553 0.325196 0.097 Uiso 1 1 calc R U . . .
H28B H 0.045270 0.639548 0.296926 0.097 Uiso 1 1 calc R U . . .
C29 C -0.1128(6) 0.6690(7) 0.2627(3) 0.094(2) Uani 1 1 d . . . . .
H29A H -0.096056 0.730235 0.248043 0.113 Uiso 1 1 calc R U . . .
H29B H -0.114966 0.624452 0.231036 0.113 Uiso 1 1 calc R U . . .
C30 C -0.2189(5) 0.6724(4) 0.2824(2) 0.0659(14) Uani 1 1 d . . . . .
H30A H -0.238466 0.609985 0.293905 0.079 Uiso 1 1 calc R U . . .
H30B H -0.272699 0.692551 0.250599 0.079 Uiso 1 1 calc R U . . .
C31 C -0.2198(6) 0.7378(5) 0.3324(3) 0.088(2) Uani 1 1 d . . . . .
H31A H -0.288546 0.732954 0.347241 0.105 Uiso 1 1 calc R U . . .
H31B H -0.211671 0.801778 0.319609 0.105 Uiso 1 1 calc R U . . .
C32 C -0.1288(5) 0.7141(5) 0.3800(3) 0.0752(17) Uani 1 1 d . . . . .
H32A H -0.126957 0.760437 0.410663 0.090 Uiso 1 1 calc R U . . .
H32B H -0.143351 0.653583 0.396370 0.090 Uiso 1 1 calc R U . . .
C41 C -0.1929(3) 0.8357(3) 0.5351(2) 0.0496(10) Uani 1 1 d . . . . .
H41 H -0.225337 0.856050 0.568979 0.060 Uiso 1 1 calc R U . . .
C42 C -0.2640(5) 0.7636(4) 0.5052(3) 0.0695(15) Uani 1 1 d . . . . .
H42A H -0.271288 0.712066 0.531597 0.083 Uiso 1 1 calc R U . . .
H42B H -0.232289 0.739299 0.472431 0.083 Uiso 1 1 calc R U . . .
C43 C -0.3751(5) 0.8045(5) 0.4839(3) 0.0782(18) Uani 1 1 d . . . . .
H43A H -0.419913 0.757188 0.462277 0.094 Uiso 1 1 calc R U . . .
H43B H -0.409793 0.823093 0.516907 0.094 Uiso 1 1 calc R U . . .
C44 C -0.3649(5) 0.8885(5) 0.4454(3) 0.0765(17) Uani 1 1 d . . . . .
H44A H -0.335553 0.868811 0.410862 0.092 Uiso 1 1 calc R U . . .
H44B H -0.436034 0.915193 0.433338 0.092 Uiso 1 1 calc R U . . .
C45 C -0.2955(5) 0.9584(4) 0.4755(4) 0.087(2) Uani 1 1 d . . . . .
H45A H -0.328516 0.982004 0.508032 0.104 Uiso 1 1 calc R U . . .
H45B H -0.288397 1.010424 0.449465 0.104 Uiso 1 1 calc R U . . .
C46 C -0.1849(4) 0.9204(4) 0.4976(3) 0.0642(14) Uani 1 1 d . . . . .
H46A H -0.148042 0.903765 0.464982 0.077 Uiso 1 1 calc R U . . .
H46B H -0.142502 0.968473 0.519969 0.077 Uiso 1 1 calc R U . . .
C47 C -0.0036(3) 0.8631(3) 0.62267(18) 0.0428(9) Uani 1 1 d . . . . .
H47 H 0.054263 0.825400 0.644262 0.051 Uiso 1 1 calc R U . . .
C48 C -0.0780(4) 0.8875(3) 0.6659(2) 0.0474(10) Uani 1 1 d . . . . .
H48A H -0.134912 0.928611 0.647874 0.057 Uiso 1 1 calc R U . . .
H48B H -0.111485 0.830813 0.678089 0.057 Uiso 1 1 calc R U . . .
C49 C -0.0169(4) 0.9350(4) 0.7178(2) 0.0540(11) Uani 1 1 d . . . . .
H49A H 0.036081 0.892021 0.737739 0.065 Uiso 1 1 calc R U . . .
H49B H -0.066587 0.952552 0.744532 0.065 Uiso 1 1 calc R U . . .
C50 C 0.0398(4) 1.0213(4) 0.6997(2) 0.0529(11) Uani 1 1 d . . . . .
H50A H -0.013792 1.066606 0.683043 0.064 Uiso 1 1 calc R U . . .
H50B H 0.081470 1.049615 0.733677 0.064 Uiso 1 1 calc R U . . .
C51 C 0.1133(4) 0.9981(4) 0.6564(2) 0.0544(11) Uani 1 1 d . . . . .
H51A H 0.170951 0.957428 0.674140 0.065 Uiso 1 1 calc R U . . .
H51B H 0.145800 1.055166 0.644106 0.065 Uiso 1 1 calc R U . . .
C52 C 0.0513(4) 0.9499(3) 0.6043(2) 0.0494(10) Uani 1 1 d . . . . .
H52A H -0.002571 0.992405 0.584713 0.059 Uiso 1 1 calc R U . . .
H52B H 0.100554 0.932942 0.577212 0.059 Uiso 1 1 calc R U . . .
C61 C 0.2982(4) 0.7826(4) 0.5672(2) 0.0530(11) Uani 1 1 d . . . . .
C62 C 0.4074(5) 0.7776(7) 0.5940(4) 0.097(2) Uani 1 1 d . . . . .
H62A H 0.449322 0.743378 0.569434 0.146 Uiso 1 1 calc R U . . .
H62B H 0.410732 0.746076 0.630767 0.146 Uiso 1 1 calc R U . . .
H62C H 0.436161 0.839807 0.600100 0.146 Uiso 1 1 calc R U . . .
C91 C 0.0671(7) 0.5383(6) 0.1835(3) 0.089(2) Uani 1 1 d . . . . .
C92 C 0.1694(6) 0.5467(5) 0.2148(3) 0.0867(19) Uani 1 1 d . . . . .
H92A H 0.166284 0.532117 0.254880 0.130 Uiso 1 1 calc R U . . .
H92B H 0.194947 0.609749 0.211759 0.130 Uiso 1 1 calc R U . . .
H92C H 0.217891 0.503990 0.199602 0.130 Uiso 1 1 calc R U . . .

loop_
_atom_site_aniso_label
_atom_site_aniso_U_11
_atom_site_aniso_U_22
_atom_site_aniso_U_33
_atom_site_aniso_U_23
_atom_site_aniso_U_13
_atom_site_aniso_U_12
Cu1 0.0388(4) 0.0516(4) 0.0426(4) 0.0000(3) 0.0098(3) -0.0037(3)
P1 0.0446(6) 0.0498(6) 0.0411(6) 0.0019(4) 0.0060(4) -0.0086(5)
P2 0.0343(5) 0.0451(6) 0.0404(5) 0.0001(4) 0.0088(4) -0.0043(4)
P3 0.0582(7) 0.0636(8) 0.0497(7) -0.0029(5) 0.0205(5) -0.0041(6)
F1 0.101(3) 0.117(3) 0.082(3) 0.013(2) 0.002(2) -0.042(3)
F2 0.154(4) 0.101(3) 0.063(2) 0.008(2) 0.009(2) -0.050(3)
F3 0.082(2) 0.112(3) 0.063(2) -0.0254(19) 0.0301(17) -0.026(2)
F4 0.075(2) 0.091(2) 0.0523(17) -0.0038(15) 0.0150(14) 0.0233(18)
F5 0.153(5) 0.260(8) 0.063(2) -0.026(3) -0.016(3) 0.145(5)
F6 0.063(2) 0.107(3) 0.080(2) -0.017(2) 0.0128(17) 0.014(2)
N1 0.0380(17) 0.0422(18) 0.0417(17) 0.0015(14) 0.0069(14) -0.0062(14)
N2 0.0414(19) 0.051(2) 0.0430(18) -0.0037(15) 0.0098(15) -0.0028(16)
N91 0.137(7) 0.118(6) 0.101(5) -0.027(4) -0.001(5) -0.004(5)
C1 0.046(2) 0.044(2) 0.046(2) -0.0020(17) 0.0140(18) -0.0100(18)
C2 0.052(3) 0.052(3) 0.049(2) -0.0052(19) 0.0186(19) -0.010(2)
C3 0.042(2) 0.055(3) 0.061(3) -0.007(2) 0.019(2) -0.004(2)
C4 0.039(2) 0.057(3) 0.059(3) 0.002(2) 0.0140(19) 0.000(2)
C5 0.039(2) 0.052(2) 0.048(2) 0.0022(18) 0.0040(17) -0.0003(18)
C6 0.049(2) 0.057(3) 0.041(2) -0.0002(19) 0.0039(18) 0.001(2)
C7 0.056(3) 0.055(3) 0.040(2) -0.0020(19) 0.0095(19) -0.002(2)
C8 0.048(2) 0.048(2) 0.046(2) -0.0001(18) 0.0152(18) 0.0012(19)
C9 0.0378(19) 0.042(2) 0.043(2) 0.0029(16) 0.0096(16) -0.0058(17)
C10 0.040(2) 0.043(2) 0.039(2) -0.0011(16) 0.0077(16) -0.0075(17)
C11 0.041(2) 0.044(2) 0.045(2) -0.0013(17) 0.0060(17) -0.0036(18)
C12 0.038(2) 0.047(2) 0.053(2) 0.0014(19) 0.0095(18) -0.0070(18)
C13 0.040(2) 0.045(2) 0.042(2) 0.0014(16) 0.0125(17) -0.0073(17)
C14 0.051(2) 0.047(2) 0.043(2) 0.0000(17) 0.0129(18) -0.0082(19)
C15 0.0358(19) 0.048(2) 0.047(2) -0.0029(18) 0.0090(16) -0.0034(18)
C21 0.046(2) 0.058(3) 0.041(2) 0.0043(18) 0.0091(18) -0.007(2)
C22 0.053(3) 0.055(3) 0.056(3) -0.004(2) 0.016(2) -0.003(2)
C23 0.058(3) 0.072(3) 0.059(3) -0.006(2) 0.020(2) -0.007(3)
C24 0.053(3) 0.070(3) 0.053(3) 0.001(2) 0.017(2) -0.010(2)
C25 0.050(2) 0.062(3) 0.050(2) -0.001(2) 0.011(2) -0.009(2)
C26 0.045(2) 0.055(3) 0.045(2) -0.0012(19) 0.0112(18) -0.009(2)
C27 0.058(3) 0.062(3) 0.047(2) 0.011(2) -0.004(2) -0.015(2)
C28 0.057(3) 0.133(6) 0.053(3) -0.019(3) 0.009(2) -0.011(4)
C29 0.082(4) 0.155(7) 0.044(3) 0.002(4) 0.001(3) -0.038(5)
C30 0.066(3) 0.067(3) 0.059(3) 0.002(2) -0.010(2) -0.011(3)
C31 0.076(4) 0.083(4) 0.094(5) -0.024(4) -0.024(4) 0.015(3)
C32 0.062(3) 0.095(4) 0.064(3) -0.021(3) -0.008(3) 0.015(3)
C41 0.035(2) 0.057(3) 0.057(3) 0.006(2) 0.0066(18) 0.0020(19)
C42 0.062(3) 0.064(3) 0.079(4) 0.015(3) -0.002(3) -0.009(3)
C43 0.052(3) 0.080(4) 0.098(5) 0.017(3) -0.006(3) -0.012(3)
C44 0.058(3) 0.081(4) 0.084(4) 0.017(3) -0.013(3) -0.003(3)
C45 0.069(4) 0.057(3) 0.125(6) 0.022(4) -0.020(4) -0.003(3)
C46 0.047(3) 0.055(3) 0.086(4) 0.013(3) -0.007(2) -0.006(2)
C47 0.040(2) 0.047(2) 0.042(2) -0.0033(17) 0.0098(17) -0.0035(18)
C48 0.043(2) 0.053(2) 0.049(2) -0.0021(19) 0.0157(18) -0.0005(19)
C49 0.057(3) 0.060(3) 0.047(2) -0.005(2) 0.014(2) 0.001(2)
C50 0.050(2) 0.058(3) 0.051(2) -0.010(2) 0.007(2) -0.002(2)
C51 0.051(2) 0.058(3) 0.055(3) -0.005(2) 0.008(2) -0.011(2)
C52 0.046(2) 0.053(2) 0.052(2) -0.0007(19) 0.0146(19) -0.009(2)
C61 0.050(3) 0.063(3) 0.047(2) 0.000(2) 0.011(2) -0.004(2)
C62 0.051(3) 0.147(7) 0.089(5) 0.004(5) -0.010(3) -0.015(4)
C91 0.109(6) 0.083(5) 0.073(4) -0.006(3) 0.008(4) 0.005(4)
C92 0.092(5) 0.081(4) 0.087(5) -0.010(4) 0.014(4) 0.001(4)

loop_
_atom_type_symbol
_atom_type_description
_atom_type_scat_dispersion_real
_atom_type_scat_dispersion_imag
_atom_type_scat_source
C C 0.0181 0.0091 'International Tables Vol C Tables 4.2.6.8 and 6.1.1.4'
H H 0.0000 0.0000 'International Tables Vol C Tables 4.2.6.8 and 6.1.1.4'
Cu Cu -1.9646 0.5888 'International Tables Vol C Tables 4.2.6.8 and 6.1.1.4'
F F 0.0727 0.0534 'International Tables Vol C Tables 4.2.6.8 and 6.1.1.4'
N N 0.0311 0.0180 'International Tables Vol C Tables 4.2.6.8 and 6.1.1.4'
P P 0.2955 0.4335 'International Tables Vol C Tables 4.2.6.8 and 6.1.1.4'

loop_
_exptl_crystal_face_index_h
_exptl_crystal_face_index_k
_exptl_crystal_face_index_l
_exptl_crystal_face_perp_dist
0 0 1 0.0405
-5 0 3 0.0576
3 5 0 0.1158
0 -5 -3 0.0906
1 -1 -1 0.0592
8 1 -4 0.0843
-3 5 -11 0.0866
4 -4 -13 0.0458
-1 2 -15 0.0514
3 6 -11 0.0816
-8 3 -2 0.0711

loop_
_geom_angle_atom_site_label_1
_geom_angle_atom_site_label_2
_geom_angle_atom_site_label_3
_geom_angle
_geom_angle_site_symmetry_1
_geom_angle_site_symmetry_3
_geom_angle_publ_flag
P2 Cu1 P1 141.61(5) . . ?
N2 Cu1 P1 106.42(11) . . ?
N2 Cu1 P2 111.94(11) . . ?
C14 P1 Cu1 103.30(15) . . ?
C14 P1 C27 105.8(2) . . ?
C21 P1 Cu1 111.12(16) . . ?
C21 P1 C14 104.1(2) . . ?
C21 P1 C27 109.3(2) . . ?
C27 P1 Cu1 121.4(2) . . ?
C15 P2 Cu1 102.88(14) . . ?
C41 P2 Cu1 125.76(17) . . ?
C41 P2 C15 102.7(2) . . ?
C47 P2 Cu1 111.69(14) . . ?
C47 P2 C15 103.8(2) . . ?
C47 P2 C41 107.4(2) . . ?
F1 P3 F2 172.3(3) . . ?
F1 P3 F3 90.6(2) . . ?
F1 P3 F4 89.7(2) . . ?
F1 P3 F6 87.5(3) . . ?
F2 P3 F6 84.9(3) . . ?
F3 P3 F2 88.5(2) . . ?
F3 P3 F6 91.5(2) . . ?
F4 P3 F2 91.2(2) . . ?
F4 P3 F3 179.5(2) . . ?
F4 P3 F6 88.06(19) . . ?
F5 P3 F1 92.1(4) . . ?
F5 P3 F2 95.5(4) . . ?
F5 P3 F3 89.5(2) . . ?
F5 P3 F4 91.0(2) . . ?
F5 P3 F6 178.9(3) . . ?
C13 N1 C10 119.0(4) . . ?
C61 N2 Cu1 166.4(4) . . ?
C2 C1 C13 118.6(4) . . ?
C2 C1 C14 119.9(4) . . ?
C13 C1 C14 121.5(4) . . ?
C1 C2 H2 118.5 . . ?
C1 C2 C3 123.0(4) . . ?
C3 C2 H2 118.5 . . ?
C2 C3 H3 119.9 . . ?
C4 C3 C2 120.2(4) . . ?
C4 C3 H3 119.9 . . ?
C3 C4 H4 120.3 . . ?
C3 C4 C12 119.4(5) . . ?
C12 C4 H4 120.3 . . ?
C11 C5 H5 119.6 . . ?
C11 C5 C12 120.8(4) . . ?
C12 C5 H5 119.6 . . ?
C7 C6 H6 119.7 . . ?
C7 C6 C11 120.6(4) . . ?
C11 C6 H6 119.7 . . ?
C6 C7 H7 120.1 . . ?
C6 C7 C8 119.8(4) . . ?
C8 C7 H7 120.1 . . ?
C7 C8 H8 118.5 . . ?
C9 C8 C7 123.0(4) . . ?
C9 C8 H8 118.5 . . ?
C8 C9 C10 118.4(4) . . ?
C8 C9 C15 119.9(4) . . ?
C10 C9 C15 121.7(4) . . ?
N1 C10 C9 119.8(4) . . ?
N1 C10 C11 121.7(4) . . ?
C9 C10 C11 118.5(4) . . ?
C5 C11 C6 122.2(4) . . ?
C5 C11 C10 118.2(4) . . ?
C6 C11 C10 119.6(4) . . ?
C4 C12 C13 120.9(4) . . ?
C5 C12 C4 121.5(4) . . ?
C5 C12 C13 117.7(4) . . ?
N1 C13 C1 119.7(4) . . ?
N1 C13 C12 122.4(4) . . ?
C1 C13 C12 117.9(4) . . ?
P1 C14 H14A 109.0 . . ?
P1 C14 H14B 109.0 . . ?
C1 C14 P1 113.1(3) . . ?
C1 C14 H14A 109.0 . . ?
C1 C14 H14B 109.0 . . ?
H14A C14 H14B 107.8 . . ?
P2 C15 H15A 109.3 . . ?
P2 C15 H15B 109.3 . . ?
C9 C15 P2 111.8(3) . . ?
C9 C15 H15A 109.3 . . ?
C9 C15 H15B 109.3 . . ?
H15A C15 H15B 107.9 . . ?
P1 C21 H21 105.0 . . ?
C22 C21 P1 119.0(3) . . ?
C22 C21 H21 105.0 . . ?
C22 C21 C26 110.2(4) . . ?
C26 C21 P1 111.4(3) . . ?
C26 C21 H21 105.0 . . ?
C21 C22 H22A 109.7 . . ?
C21 C22 H22B 109.7 . . ?
C21 C22 C23 109.9(4) . . ?
H22A C22 H22B 108.2 . . ?
C23 C22 H22A 109.7 . . ?
C23 C22 H22B 109.7 . . ?
C22 C23 H23A 109.5 . . ?
C22 C23 H23B 109.5 . . ?
H23A C23 H23B 108.1 . . ?
C24 C23 C22 110.7(5) . . ?
C24 C23 H23A 109.5 . . ?
C24 C23 H23B 109.5 . . ?
C23 C24 H24A 109.3 . . ?
C23 C24 H24B 109.3 . . ?
C23 C24 C25 111.7(4) . . ?
H24A C24 H24B 107.9 . . ?
C25 C24 H24A 109.3 . . ?
C25 C24 H24B 109.3 . . ?
C24 C25 H25A 109.3 . . ?
C24 C25 H25B 109.3 . . ?
H25A C25 H25B 108.0 . . ?
C26 C25 C24 111.6(4) . . ?
C26 C25 H25A 109.3 . . ?
C26 C25 H25B 109.3 . . ?
C21 C26 H26A 109.6 . . ?
C21 C26 H26B 109.6 . . ?
C25 C26 C21 110.2(4) . . ?
C25 C26 H26A 109.6 . . ?
C25 C26 H26B 109.6 . . ?
H26A C26 H26B 108.1 . . ?
P1 C27 H27 106.9 . . ?
C28 C27 P1 117.1(4) . . ?
C28 C27 H27 106.9 . . ?
C32 C27 P1 109.1(4) . . ?
C32 C27 H27 106.9 . . ?
C32 C27 C28 109.3(5) . . ?
C27 C28 H28A 110.0 . . ?
C27 C28 H28B 110.0 . . ?
C27 C28 C29 108.7(6) . . ?
H28A C28 H28B 108.3 . . ?
C29 C28 H28A 110.0 . . ?
C29 C28 H28B 110.0 . . ?
C28 C29 H29A 109.2 . . ?
C28 C29 H29B 109.2 . . ?
H29A C29 H29B 107.9 . . ?
C30 C29 C28 111.9(5) . . ?
C30 C29 H29A 109.2 . . ?
C30 C29 H29B 109.2 . . ?
C29 C30 H30A 109.3 . . ?
C29 C30 H30B 109.3 . . ?
C29 C30 C31 111.8(6) . . ?
H30A C30 H30B 107.9 . . ?
C31 C30 H30A 109.3 . . ?
C31 C30 H30B 109.3 . . ?
C30 C31 H31A 109.6 . . ?
C30 C31 H31B 109.6 . . ?
C30 C31 C32 110.1(5) . . ?
H31A C31 H31B 108.1 . . ?
C32 C31 H31A 109.6 . . ?
C32 C31 H31B 109.6 . . ?
C27 C32 C31 113.4(6) . . ?
C27 C32 H32A 108.9 . . ?
C27 C32 H32B 108.9 . . ?
C31 C32 H32A 108.9 . . ?
C31 C32 H32B 108.9 . . ?
H32A C32 H32B 107.7 . . ?
P2 C41 H41 107.3 . . ?
C42 C41 P2 112.5(4) . . ?
C42 C41 H41 107.3 . . ?
C42 C41 C46 112.0(4) . . ?
C46 C41 P2 110.2(3) . . ?
C46 C41 H41 107.3 . . ?
C41 C42 H42A 109.6 . . ?
C41 C42 H42B 109.6 . . ?
C41 C42 C43 110.4(5) . . ?
H42A C42 H42B 108.1 . . ?
C43 C42 H42A 109.6 . . ?
C43 C42 H42B 109.6 . . ?
C42 C43 H43A 109.6 . . ?
C42 C43 H43B 109.6 . . ?
H43A C43 H43B 108.1 . . ?
C44 C43 C42 110.4(5) . . ?
C44 C43 H43A 109.6 . . ?
C44 C43 H43B 109.6 . . ?
C43 C44 H44A 109.5 . . ?
C43 C44 H44B 109.5 . . ?
H44A C44 H44B 108.0 . . ?
C45 C44 C43 110.9(6) . . ?
C45 C44 H44A 109.5 . . ?
C45 C44 H44B 109.5 . . ?
C44 C45 H45A 109.2 . . ?
C44 C45 H45B 109.2 . . ?
C44 C45 C46 112.2(6) . . ?
H45A C45 H45B 107.9 . . ?
C46 C45 H45A 109.2 . . ?
C46 C45 H45B 109.2 . . ?
C41 C46 C45 110.8(5) . . ?
C41 C46 H46A 109.5 . . ?
C41 C46 H46B 109.5 . . ?
C45 C46 H46A 109.5 . . ?
C45 C46 H46B 109.5 . . ?
H46A C46 H46B 108.1 . . ?
P2 C47 H47 105.3 . . ?
C48 C47 P2 117.1(3) . . ?
C48 C47 H47 105.3 . . ?
C48 C47 C52 110.3(4) . . ?
C52 C47 P2 112.4(3) . . ?
C52 C47 H47 105.3 . . ?
C47 C48 H48A 109.5 . . ?
C47 C48 H48B 109.5 . . ?
H48A C48 H48B 108.1 . . ?
C49 C48 C47 110.7(4) . . ?
C49 C48 H48A 109.5 . . ?
C49 C48 H48B 109.5 . . ?
C48 C49 H49A 109.5 . . ?
C48 C49 H49B 109.5 . . ?
C48 C49 C50 110.5(4) . . ?
H49A C49 H49B 108.1 . . ?
C50 C49 H49A 109.5 . . ?
C50 C49 H49B 109.5 . . ?
C49 C50 H50A 109.4 . . ?
C49 C50 H50B 109.4 . . ?
H50A C50 H50B 108.0 . . ?
C51 C50 C49 111.3(4) . . ?
C51 C50 H50A 109.4 . . ?
C51 C50 H50B 109.4 . . ?
C50 C51 H51A 109.6 . . ?
C50 C51 H51B 109.6 . . ?
C50 C51 C52 110.4(4) . . ?
H51A C51 H51B 108.1 . . ?
C52 C51 H51A 109.6 . . ?
C52 C51 H51B 109.6 . . ?
C47 C52 C51 110.5(4) . . ?
C47 C52 H52A 109.6 . . ?
C47 C52 H52B 109.6 . . ?
C51 C52 H52A 109.6 . . ?
C51 C52 H52B 109.6 . . ?
H52A C52 H52B 108.1 . . ?
N2 C61 C62 178.0(7) . . ?
C61 C62 H62A 109.5 . . ?
C61 C62 H62B 109.5 . . ?
C61 C62 H62C 109.5 . . ?
H62A C62 H62B 109.5 . . ?
H62A C62 H62C 109.5 . . ?
H62B C62 H62C 109.5 . . ?
N91 C91 C92 178.0(10) . . ?
C91 C92 H92A 109.5 . . ?
C91 C92 H92B 109.5 . . ?
C91 C92 H92C 109.5 . . ?
H92A C92 H92B 109.5 . . ?
H92A C92 H92C 109.5 . . ?
H92B C92 H92C 109.5 . . ?

loop_
_geom_bond_atom_site_label_1
_geom_bond_atom_site_label_2
_geom_bond_distance
_geom_bond_site_symmetry_2
_geom_bond_publ_flag
Cu1 P1 2.2373(13) . ?
Cu1 P2 2.2248(12) . ?
Cu1 N2 2.043(4) . ?
P1 C14 1.849(5) . ?
P1 C21 1.836(5) . ?
P1 C27 1.859(5) . ?
P2 C15 1.856(5) . ?
P2 C41 1.850(4) . ?
P2 C47 1.847(4) . ?
P3 F1 1.576(4) . ?
P3 F2 1.594(4) . ?
P3 F3 1.588(4) . ?
P3 F4 1.587(3) . ?
P3 F5 1.544(4) . ?
P3 F6 1.633(4) . ?
N1 C10 1.367(5) . ?
N1 C13 1.354(6) . ?
N2 C61 1.115(6) . ?
N91 C91 1.175(11) . ?
C1 C2 1.371(7) . ?
C1 C13 1.438(6) . ?
C1 C14 1.494(6) . ?
C2 H2 0.9500 . ?
C2 C3 1.415(7) . ?
C3 H3 0.9500 . ?
C3 C4 1.358(7) . ?
C4 H4 0.9500 . ?
C4 C12 1.427(6) . ?
C5 H5 0.9500 . ?
C5 C11 1.387(6) . ?
C5 C12 1.400(7) . ?
C6 H6 0.9500 . ?
C6 C7 1.357(7) . ?
C6 C11 1.418(6) . ?
C7 H7 0.9500 . ?
C7 C8 1.409(7) . ?
C8 H8 0.9500 . ?
C8 C9 1.369(6) . ?
C9 C10 1.438(6) . ?
C9 C15 1.502(6) . ?
C10 C11 1.442(6) . ?
C12 C13 1.438(6) . ?
C14 H14A 0.9900 . ?
C14 H14B 0.9900 . ?
C15 H15A 0.9900 . ?
C15 H15B 0.9900 . ?
C21 H21 1.0000 . ?
C21 C22 1.521(7) . ?
C21 C26 1.539(7) . ?
C22 H22A 0.9900 . ?
C22 H22B 0.9900 . ?
C22 C23 1.548(7) . ?
C23 H23A 0.9900 . ?
C23 H23B 0.9900 . ?
C23 C24 1.532(8) . ?
C24 H24A 0.9900 . ?
C24 H24B 0.9900 . ?
C24 C25 1.535(7) . ?
C25 H25A 0.9900 . ?
C25 H25B 0.9900 . ?
C25 C26 1.524(6) . ?
C26 H26A 0.9900 . ?
C26 H26B 0.9900 . ?
C27 H27 1.0000 . ?
C27 C28 1.538(8) . ?
C27 C32 1.512(9) . ?
C28 H28A 0.9900 . ?
C28 H28B 0.9900 . ?
C28 C29 1.551(9) . ?
C29 H29A 0.9900 . ?
C29 H29B 0.9900 . ?
C29 C30 1.492(10) . ?
C30 H30A 0.9900 . ?
C30 H30B 0.9900 . ?
C30 C31 1.522(9) . ?
C31 H31A 0.9900 . ?
C31 H31B 0.9900 . ?
C31 C32 1.539(8) . ?
C32 H32A 0.9900 . ?
C32 H32B 0.9900 . ?
C41 H41 1.0000 . ?
C41 C42 1.498(8) . ?
C41 C46 1.531(7) . ?
C42 H42A 0.9900 . ?
C42 H42B 0.9900 . ?
C42 C43 1.551(8) . ?
C43 H43A 0.9900 . ?
C43 H43B 0.9900 . ?
C43 C44 1.542(9) . ?
C44 H44A 0.9900 . ?
C44 H44B 0.9900 . ?
C44 C45 1.465(9) . ?
C45 H45A 0.9900 . ?
C45 H45B 0.9900 . ?
C45 C46 1.535(8) . ?
C46 H46A 0.9900 . ?
C46 H46B 0.9900 . ?
C47 H47 1.0000 . ?
C47 C48 1.532(6) . ?
C47 C52 1.536(6) . ?
C48 H48A 0.9900 . ?
C48 H48B 0.9900 . ?
C48 C49 1.526(7) . ?
C49 H49A 0.9900 . ?
C49 H49B 0.9900 . ?
C49 C50 1.539(7) . ?
C50 H50A 0.9900 . ?
C50 H50B 0.9900 . ?
C50 C51 1.522(7) . ?
C51 H51A 0.9900 . ?
C51 H51B 0.9900 . ?
C51 C52 1.539(7) . ?
C52 H52A 0.9900 . ?
C52 H52B 0.9900 . ?
C61 C62 1.448(8) . ?
C62 H62A 0.9800 . ?
C62 H62B 0.9800 . ?
C62 H62C 0.9800 . ?
C91 C92 1.411(11) . ?
C92 H92A 0.9800 . ?
C92 H92B 0.9800 . ?
C92 H92C 0.9800 . ?

loop_
_geom_torsion_atom_site_label_1
_geom_torsion_atom_site_label_2
_geom_torsion_atom_site_label_3
_geom_torsion_atom_site_label_4
_geom_torsion
_geom_torsion_site_symmetry_1
_geom_torsion_site_symmetry_2
_geom_torsion_site_symmetry_3
_geom_torsion_site_symmetry_4
_geom_torsion_publ_flag
Cu1 P1 C14 C1 -61.1(3) . . . . ?
Cu1 P1 C21 C22 170.6(3) . . . . ?
Cu1 P1 C21 C26 -59.5(3) . . . . ?
Cu1 P1 C27 C28 -156.9(4) . . . . ?
Cu1 P1 C27 C32 -32.1(5) . . . . ?
Cu1 P2 C15 C9 66.0(3) . . . . ?
Cu1 P2 C41 C42 71.4(4) . . . . ?
Cu1 P2 C41 C46 -54.4(4) . . . . ?
Cu1 P2 C47 C48 -175.0(3) . . . . ?
Cu1 P2 C47 C52 55.7(3) . . . . ?
P1 C21 C22 C23 -169.7(4) . . . . ?
P1 C21 C26 C25 166.2(3) . . . . ?
P1 C27 C28 C29 -177.5(4) . . . . ?
P1 C27 C32 C31 173.6(5) . . . . ?
P2 C41 C42 C43 -179.9(4) . . . . ?
P2 C41 C46 C45 -179.8(5) . . . . ?
P2 C47 C48 C49 171.9(3) . . . . ?
P2 C47 C52 C51 -169.6(3) . . . . ?
N1 C10 C11 C5 0.6(6) . . . . ?
N1 C10 C11 C6 -177.7(4) . . . . ?
C1 C2 C3 C4 0.9(7) . . . . ?
C2 C1 C13 N1 -179.0(4) . . . . ?
C2 C1 C13 C12 -0.1(6) . . . . ?
C2 C1 C14 P1 -106.1(4) . . . . ?
C2 C3 C4 C12 0.8(7) . . . . ?
C3 C4 C12 C5 176.8(4) . . . . ?
C3 C4 C12 C13 -2.0(7) . . . . ?
C4 C12 C13 N1 -179.4(4) . . . . ?
C4 C12 C13 C1 1.7(6) . . . . ?
C5 C12 C13 N1 1.7(6) . . . . ?
C5 C12 C13 C1 -177.2(4) . . . . ?
C6 C7 C8 C9 0.3(7) . . . . ?
C7 C6 C11 C5 -176.5(5) . . . . ?
C7 C6 C11 C10 1.7(7) . . . . ?
C7 C8 C9 C10 2.0(7) . . . . ?
C7 C8 C9 C15 -176.7(4) . . . . ?
C8 C9 C10 N1 175.9(4) . . . . ?
C8 C9 C10 C11 -2.4(6) . . . . ?
C8 C9 C15 P2 107.5(4) . . . . ?
C9 C10 C11 C5 178.9(4) . . . . ?
C9 C10 C11 C6 0.6(6) . . . . ?
C10 N1 C13 C1 173.6(4) . . . . ?
C10 N1 C13 C12 -5.2(6) . . . . ?
C10 C9 C15 P2 -71.2(5) . . . . ?
C11 C5 C12 C4 -175.7(4) . . . . ?
C11 C5 C12 C13 3.1(7) . . . . ?
C11 C6 C7 C8 -2.2(7) . . . . ?
C12 C5 C11 C6 174.0(4) . . . . ?
C12 C5 C11 C10 -4.2(7) . . . . ?
C13 N1 C10 C9 -174.2(4) . . . . ?
C13 N1 C10 C11 4.0(6) . . . . ?
C13 C1 C2 C3 -1.2(7) . . . . ?
C13 C1 C14 P1 73.0(5) . . . . ?
C14 P1 C21 C22 60.0(4) . . . . ?
C14 P1 C21 C26 -170.1(3) . . . . ?
C14 P1 C27 C28 -40.0(5) . . . . ?
C14 P1 C27 C32 84.8(5) . . . . ?
C14 C1 C2 C3 177.9(4) . . . . ?
C14 C1 C13 N1 1.9(6) . . . . ?
C14 C1 C13 C12 -179.2(4) . . . . ?
C15 P2 C41 C42 -45.0(4) . . . . ?
C15 P2 C41 C46 -170.7(4) . . . . ?
C15 P2 C47 C48 -64.9(4) . . . . ?
C15 P2 C47 C52 165.8(3) . . . . ?
C15 C9 C10 N1 -5.4(6) . . . . ?
C15 C9 C10 C11 176.3(4) . . . . ?
C21 P1 C14 C1 55.1(4) . . . . ?
C21 P1 C27 C28 71.6(5) . . . . ?
C21 P1 C27 C32 -163.6(4) . . . . ?
C21 C22 C23 C24 -57.2(6) . . . . ?
C22 C21 C26 C25 -59.4(5) . . . . ?
C22 C23 C24 C25 54.0(6) . . . . ?
C23 C24 C25 C26 -54.0(6) . . . . ?
C24 C25 C26 C21 56.0(5) . . . . ?
C26 C21 C22 C23 59.8(5) . . . . ?
C27 P1 C14 C1 170.3(3) . . . . ?
C27 P1 C21 C22 -52.7(5) . . . . ?
C27 P1 C21 C26 77.3(4) . . . . ?
C27 C28 C29 C30 -59.2(8) . . . . ?
C28 C27 C32 C31 -57.2(8) . . . . ?
C28 C29 C30 C31 57.2(9) . . . . ?
C29 C30 C31 C32 -52.8(9) . . . . ?
C30 C31 C32 C27 53.9(9) . . . . ?
C32 C27 C28 C29 57.8(7) . . . . ?
C41 P2 C15 C9 -162.2(3) . . . . ?
C41 P2 C47 C48 43.4(4) . . . . ?
C41 P2 C47 C52 -85.9(4) . . . . ?
C41 C42 C43 C44 55.9(8) . . . . ?
C42 C41 C46 C45 54.1(7) . . . . ?
C42 C43 C44 C45 -57.1(9) . . . . ?
C43 C44 C45 C46 56.8(9) . . . . ?
C44 C45 C46 C41 -55.1(9) . . . . ?
C46 C41 C42 C43 -55.2(7) . . . . ?
C47 P2 C15 C9 -50.5(3) . . . . ?
C47 P2 C41 C42 -154.0(4) . . . . ?
C47 P2 C41 C46 80.2(4) . . . . ?
C47 C48 C49 C50 56.9(5) . . . . ?
C48 C47 C52 C51 57.6(5) . . . . ?
C48 C49 C50 C51 -56.5(5) . . . . ?
C49 C50 C51 C52 56.4(6) . . . . ?
C50 C51 C52 C47 -57.0(6) . . . . ?
C52 C47 C48 C49 -57.8(5) . . . . ?

loop_
_exptl_oxdiff_crystal_face_indexfrac_h
_exptl_oxdiff_crystal_face_indexfrac_k
_exptl_oxdiff_crystal_face_indexfrac_l
_exptl_oxdiff_crystal_face_x
_exptl_oxdiff_crystal_face_y
_exptl_oxdiff_crystal_face_z
-0.0000 -0.0000 1.0000 -0.0437 0.0454 -0.0184
-5.0000 -0.0002 2.9992 -0.3066 -0.3107 -0.4333
3.0000 5.0002 0.0010 0.4435 0.4458 -0.1392
0.0000 -5.0000 -3.0006 -0.2071 -0.3138 0.4212
1.0000 -1.0000 -1.0000 0.0111 0.0085 0.1672
8.1171 1.2772 -4.1127 0.5510 0.5841 0.5960
-3.0000 4.9999 -11.0000 0.7136 -0.5895 -0.3904
4.0001 -3.9998 -12.9999 0.4378 -0.3745 0.8345
-0.9999 2.0000 -15.0000 0.7556 -0.6989 0.0540
3.0001 6.0002 -10.9989 0.9918 -0.0178 -0.0099
-8.0000 2.9997 -2.0009 0.0096 -0.6991 -0.7877
